data_2204067
loop_
_publ_author_name
Vasu
'K. A. Nirmala'
'Deepak Chopra'
'S. Mohan'
J.Saravanan

_publ_section_title 2-Amino-<i>N</i>-(2-chlorophenyl)-4,5,6,7-tetrahydro-1-benzothiophene-3-carboxamide
_journal_issue 8
_journal_name_full 'Acta Crystallographica Section E'
_journal_page_first o1431
_journal_page_last o1432
_journal_paper_doi 10.1107/S1600536804016575
_journal_volume 60
_journal_year 2004
_chemical_formula_iupac 'C15 H15 Cl N2 O S'
_chemical_formula_moiety 'C15 H15 Cl N2 O S'
_chemical_formula_sum 'C15 H15 Cl N2 O S'
_chemical_formula_weight 306.81
_chemical_name_systematic
;
2-amino-N-(2-chlorophenyl)-4,5,6,7-tetrahydro-1-benzothiophene-3-carboxamide
;
_space_group_IT_number 14
_symmetry_cell_setting monoclinic
_symmetry_space_group_name_Hall '-P 2ybc'
_symmetry_space_group_name_H-M 'P 1 21/c 1'
_atom_sites_solution_hydrogens geom
_atom_sites_solution_primary direct
_atom_sites_solution_secondary difmap
_cell_angle_alpha 90
_cell_angle_beta 113.320(3)
_cell_angle_gamma 90
_cell_formula_units_Z 4
_cell_length_a 11.432(3)
_cell_length_b 14.722(3)
_cell_length_c 9.321(2)
_cell_measurement_reflns_used 750
_cell_measurement_temperature 293(2)
_cell_measurement_theta_max 25.4
_cell_measurement_theta_min 1.8
_cell_volume 1440.6(6)
_computing_cell_refinement SMART
_computing_data_collection 'SMART (Bruker, 1998)'
_computing_data_reduction 'SAINT (Bruker, 1998)'
_computing_molecular_graphics 'ORTEP-3 for Windows (Farrugia, 1997) and CAMERON (Watkin et al., 1993)'
_computing_publication_material 'PLATON (Spek, 2003)'
_computing_structure_refinement 'SHELXL97 (Sheldrick, 1997)'
_computing_structure_solution 'SHELXS97 (Sheldrick, 1997)'
_diffrn_measured_fraction_theta_full 0.998
_diffrn_measured_fraction_theta_max 0.998
_diffrn_measurement_device_type 'Bruker SMART CCD area-detector'
_diffrn_measurement_method '\f and \w'
_diffrn_radiation_monochromator graphite
_diffrn_radiation_source 'fine-focus sealed tube'
_diffrn_radiation_type MoK\a
_diffrn_radiation_wavelength 0.71073
_diffrn_reflns_av_R_equivalents 0.0222
_diffrn_reflns_av_sigmaI/netI 0.0194
_diffrn_reflns_limit_h_max 13
_diffrn_reflns_limit_h_min -13
_diffrn_reflns_limit_k_max 17
_diffrn_reflns_limit_k_min -17
_diffrn_reflns_limit_l_max 10
_diffrn_reflns_limit_l_min -10
_diffrn_reflns_number 9632
_diffrn_reflns_reduction_process
;
 ?
;
_diffrn_reflns_theta_full 25.21
_diffrn_reflns_theta_max 25.00
_diffrn_reflns_theta_min 1.94
_exptl_absorpt_coefficient_mu 0.406
_exptl_absorpt_correction_T_max 0.9231
_exptl_absorpt_correction_T_min 0.8226
_exptl_absorpt_correction_type multi-scan
_exptl_absorpt_process_details '(SADABS; Sheldrick, 1997)'
_exptl_crystal_colour yellow
_exptl_crystal_density_diffrn 1.415
_exptl_crystal_density_method 'Not Measured'
_exptl_crystal_description block
_exptl_crystal_F_000 640
_exptl_crystal_size_max 0.50
_exptl_crystal_size_mid 0.30
_exptl_crystal_size_min 0.20
_refine_diff_density_max 0.798
_refine_diff_density_min -0.671
_refine_ls_extinction_method none
_refine_ls_goodness_of_fit_ref 1.055
_refine_ls_hydrogen_treatment refall
_refine_ls_matrix_type full
_refine_ls_number_parameters 241
_refine_ls_number_reflns 2450
_refine_ls_number_restraints 0
_refine_ls_restrained_S_all 1.055
_refine_ls_R_factor_all 0.0604
_refine_ls_R_factor_gt 0.0522
_refine_ls_shift/su_max 0.000
_refine_ls_shift/su_mean 0.000
_refine_ls_structure_factor_coef Fsqd
_refine_ls_weighting_details 'calc w = 1/[\s^2^(Fo^2^)+(0.0706P)^2^+1.144P] where P = (Fo^2^+2Fc^2^)/3'
_refine_ls_weighting_scheme calc
_refine_ls_wR_factor_gt 0.1351
_refine_ls_wR_factor_ref 0.1429
_reflns_number_gt 2074
_reflns_number_total 2450
_reflns_threshold_expression I>2\s(I)
_cod_data_source_file ob6383.cif
_cod_data_source_block I
_cod_depositor_comments
;
The following automatic conversions were performed:
'_symmetry_cell_setting' value 'Monoclinic' changed to 'monoclinic'
according to '/home/saulius/struct/CIF-dictionaries/cif_core.dic'
dictionary named 'cif_core.dic' version 2.4.1 from 2010-06-29.

Automatic conversion script
Id: cif_fix_enum 1527 2010-12-29 10:47:43Z saulius 

The following automatic conversions were performed:

'_symmetry_cell_setting' value 'Monoclinic' changed to 'monoclinic'
according to /home/saulius/struct/CIF-dictionaries/cif_core.dic
dictionary named 'cif_core.dic' version 2.4.1 from 2010-06-29.

Automatic conversion script
Id: cif_fix_values 1715 2011-07-08 13:25:40Z adriana 
;
_cod_original_cell_volume 1440.5(6)
_cod_original_sg_symbol_H-M 'P 21/c'
_cod_database_code 2204067
_cod_database_fobs_code 2204067

loop_
_symmetry_equiv_pos_as_xyz
x,y,z
-x,1/2+y,1/2-z
-x,-y,-z
x,1/2-y,1/2+z

loop_
_atom_site_label
_atom_site_fract_x
_atom_site_fract_y
_atom_site_fract_z
_atom_site_U_iso_or_equiv
_atom_site_adp_type
_atom_site_calc_flag
_atom_site_occupancy
_atom_site_type_symbol
S1 0.61476(8) -0.11499(5) 0.28182(9) 0.0591(3) Uani d 1 S
Cl1 0.89665(13) 0.19258(6) 0.91685(12) 0.1088(5) Uani d 1 Cl
O1 0.7442(2) -0.14096(14) 0.8039(2) 0.0616(6) Uani d 1 O
N1 0.6953(3) -0.22631(18) 0.5270(4) 0.0678(8) Uani d 1 N
N2 0.7865(3) 0.00968(18) 0.8228(3) 0.0563(6) Uani d 1 N
C1 0.6736(3) -0.13856(18) 0.4798(3) 0.0483(6) Uani d 1 C
C2 0.6908(2) -0.06023(17) 0.5683(3) 0.0426(6) Uani d 1 C
C3 0.6566(2) 0.02024(17) 0.4696(3) 0.0411(6) Uani d 1 C
C4 0.6156(3) 0.00104(18) 0.3159(3) 0.0480(6) Uani d 1 C
C5 0.6629(3) 0.11778(17) 0.5220(3) 0.0469(6) Uani d 1 C
C6 0.5932(3) 0.1821(2) 0.3865(3) 0.0532(7) Uani d 1 C
C7 0.6205(4) 0.1617(2) 0.2438(4) 0.0581(8) Uani d 1 C
C8 0.5741(4) 0.0671(2) 0.1823(3) 0.0584(8) Uani d 1 C
C9 0.7409(3) -0.06784(18) 0.7385(3) 0.0467(6) Uani d 1 C
C10 0.8458(3) 0.0217(2) 0.9851(3) 0.0537(7) Uani d 1 C
C11 0.9005(3) 0.1056(2) 1.0439(4) 0.0589(8) Uani d 1 C
C12 0.9607(3) 0.1217(3) 1.2022(4) 0.0743(10) Uani d 1 C
C13 0.9669(5) 0.0546(4) 1.3046(5) 0.1034(17) Uani d 1 C
C14 0.9132(5) -0.0268(5) 1.2502(5) 0.122(2) Uani d 1 C
C15 0.8530(4) -0.0444(4) 1.0922(4) 0.0904(14) Uani d 1 C
H1N 0.721(3) -0.234(2) 0.625(4) 0.064(10) Uiso d 1 H
H2N 0.702(4) -0.265(3) 0.464(5) 0.088(13) Uiso d 1 H
H3N 0.792(4) 0.051(3) 0.777(4) 0.073(12) Uiso d 1 H
H5A 0.626(3) 0.123(2) 0.597(4) 0.059(9) Uiso d 1 H
H5B 0.753(3) 0.137(2) 0.573(3) 0.054(8) Uiso d 1 H
H6A 0.619(3) 0.245(2) 0.421(4) 0.068(9) Uiso d 1 H
H6B 0.501(3) 0.176(2) 0.360(3) 0.055(8) Uiso d 1 H
H7A 0.581(3) 0.204(2) 0.161(4) 0.069(9) Uiso d 1 H
H7B 0.710(3) 0.162(2) 0.275(4) 0.055(9) Uiso d 1 H
H8A 0.479(4) 0.066(2) 0.129(4) 0.076(11) Uiso d 1 H
H8B 0.608(3) 0.049(2) 0.109(4) 0.058(8) Uiso d 1 H
H12 1.000(3) 0.179(3) 1.232(4) 0.075(11) Uiso d 1 H
H13 1.010(4) 0.067(3) 1.403(6) 0.113(15) Uiso d 1 H
H14 0.918(5) -0.071(4) 1.326(7) 0.141(19) Uiso d 1 H
H15 0.825(5) -0.101(3) 1.054(6) 0.122(17) Uiso d 1 H

loop_
_atom_site_aniso_label
_atom_site_aniso_U_11
_atom_site_aniso_U_22
_atom_site_aniso_U_33
_atom_site_aniso_U_12
_atom_site_aniso_U_13
_atom_site_aniso_U_23
S1 0.0910(6) 0.0421(4) 0.0502(4) -0.0122(3) 0.0343(4) -0.0129(3)
Cl1 0.1572(11) 0.0434(5) 0.0731(6) 0.0053(5) -0.0106(6) -0.0010(4)
O1 0.0772(14) 0.0508(12) 0.0515(11) -0.0058(10) 0.0199(10) 0.0093(9)
N1 0.110(2) 0.0375(14) 0.0659(19) 0.0026(14) 0.0456(18) -0.0012(13)
N2 0.0744(17) 0.0472(14) 0.0399(13) 0.0018(12) 0.0147(12) -0.0005(11)
C1 0.0591(16) 0.0386(13) 0.0536(16) -0.0043(12) 0.0290(13) -0.0039(12)
C2 0.0482(14) 0.0373(13) 0.0440(14) -0.0012(11) 0.0201(11) -0.0026(10)
C3 0.0446(14) 0.0382(13) 0.0418(13) -0.0016(11) 0.0184(11) -0.0035(10)
C4 0.0617(17) 0.0406(14) 0.0434(14) -0.0074(12) 0.0227(13) -0.0069(11)
C5 0.0586(18) 0.0391(14) 0.0405(14) 0.0017(12) 0.0171(13) -0.0039(11)
C6 0.067(2) 0.0419(16) 0.0489(16) 0.0056(14) 0.0206(14) 0.0022(12)
C7 0.077(2) 0.0485(17) 0.0487(16) -0.0036(15) 0.0243(16) 0.0054(13)
C8 0.080(2) 0.0536(17) 0.0399(15) -0.0051(15) 0.0224(15) -0.0017(13)
C9 0.0483(15) 0.0451(15) 0.0466(14) 0.0030(12) 0.0185(12) 0.0020(12)
C10 0.0489(15) 0.0675(19) 0.0425(14) 0.0031(14) 0.0158(12) -0.0039(13)
C11 0.0553(17) 0.0601(18) 0.0521(16) 0.0146(14) 0.0116(13) -0.0077(14)
C12 0.060(2) 0.098(3) 0.058(2) 0.0000(19) 0.0162(16) -0.025(2)
C13 0.097(3) 0.165(5) 0.0418(19) -0.046(3) 0.020(2) -0.017(3)
C14 0.140(4) 0.169(5) 0.045(2) -0.079(4) 0.023(2) 0.007(3)
C15 0.103(3) 0.116(3) 0.0440(18) -0.049(3) 0.0201(18) 0.003(2)

loop_
_atom_type_symbol
_atom_type_description
_atom_type_scat_dispersion_real
_atom_type_scat_dispersion_imag
_atom_type_scat_source
S S 0.1246 0.1234 'International Tables Vol C Tables 4.2.6.8 and 6.1.1.4'
O O 0.0106 0.0060 'International Tables Vol C Tables 4.2.6.8 and 6.1.1.4'
N N 0.0061 0.0033 'International Tables Vol C Tables 4.2.6.8 and 6.1.1.4'
Cl Cl 0.1484 0.1585 'International Tables Vol C Tables 4.2.6.8 and 6.1.1.4'
H H 0.0000 0.0000 'International Tables Vol C Tables 4.2.6.8 and 6.1.1.4'
C C 0.0033 0.0016 'International Tables Vol C Tables 4.2.6.8 and 6.1.1.4'

loop_
_geom_angle_atom_site_label_1
_geom_angle_atom_site_label_2
_geom_angle_atom_site_label_3
_geom_angle
C1 S1 C4 91.75(12)
C9 N2 C10 129.6(3)
C9 N2 H3N 116(3)
C10 N2 H3N 113(3)
C1 N1 H1N 115(2)
C1 N1 H2N 118(3)
H1N N1 H2N 124(4)
C1 C2 C3 111.2(2)
C1 C2 C9 118.9(2)
C3 C2 C9 129.8(2)
C4 C3 C2 113.2(2)
C4 C3 C5 119.7(2)
C2 C3 C5 127.1(2)
C3 C4 C8 127.4(2)
C3 C4 S1 112.0(2)
C8 C4 S1 120.6(2)
C3 C5 C6 112.4(2)
C3 C5 H5A 109.5(19)
C6 C5 H5A 108.7(19)
C3 C5 H5B 109.2(17)
C6 C5 H5B 109.3(17)
H5A C5 H5B 108(3)
N1 C1 C2 129.5(3)
N1 C1 S1 118.7(2)
C2 C1 S1 111.8(2)
O1 C9 N2 121.1(3)
O1 C9 C2 121.8(2)
N2 C9 C2 117.1(2)
C7 C6 C5 112.5(3)
C7 C6 H6B 109.7(17)
C5 C6 H6B 107.6(17)
C7 C6 H6A 109.6(19)
C5 C6 H6A 109(2)
H6B C6 H6A 108(3)
C6 C7 C8 110.6(3)
C6 C7 H7B 107.7(19)
C8 C7 H7B 107.3(19)
C6 C7 H7A 112(2)
C8 C7 H7A 108(2)
H7B C7 H7A 110(3)
C12 C11 C10 121.9(3)
C12 C11 Cl1 118.1(3)
C10 C11 Cl1 120.0(2)
C4 C8 C7 109.4(2)
C4 C8 H8B 109.2(19)
C7 C8 H8B 110.7(19)
C4 C8 H8A 109(2)
C7 C8 H8A 111(2)
H8B C8 H8A 108(3)
C15 C10 C11 117.0(3)
C15 C10 N2 124.0(3)
C11 C10 N2 119.0(3)
C13 C12 C11 119.5(4)
C13 C12 H12 124(2)
C11 C12 H12 116(2)
C10 C15 C14 120.2(4)
C10 C15 H15 117(3)
C14 C15 H15 122(3)
C14 C13 C12 119.6(4)
C14 C13 H13 125(3)
C12 C13 H13 116(3)
C13 C14 C15 121.8(5)
C13 C14 H14 116(4)
C15 C14 H14 122(4)

loop_
_geom_bond_atom_site_label_1
_geom_bond_atom_site_label_2
_geom_bond_distance
S1 C1 1.731(3)
S1 C4 1.737(3)
Cl1 C11 1.733(3)
O1 C9 1.230(3)
N2 C9 1.366(4)
N2 C10 1.403(4)
N2 H3N 0.76(4)
N1 C1 1.356(4)
N1 H1N 0.85(4)
N1 H2N 0.84(4)
C2 C1 1.386(4)
C2 C3 1.455(4)
C2 C9 1.462(4)
C3 C4 1.349(4)
C3 C5 1.509(3)
C4 C8 1.502(4)
C5 C6 1.527(4)
C5 H5A 0.95(3)
C5 H5B 0.99(3)
C6 C7 1.512(4)
C6 H6B 0.99(3)
C6 H6A 0.99(3)
C7 C8 1.519(4)
C7 H7B 0.94(3)
C7 H7A 0.96(4)
C11 C12 1.380(5)
C11 C10 1.394(4)
C8 H8B 0.95(3)
C8 H8A 1.00(4)
C10 C15 1.373(5)
C12 C13 1.356(6)
C12 H12 0.95(4)
C15 C14 1.381(5)
C15 H15 0.91(5)
C13 C14 1.349(7)
C13 H13 0.87(5)
C14 H14 0.94(6)

loop_
_geom_hbond_atom_site_label_D
_geom_hbond_atom_site_label_H
_geom_hbond_atom_site_label_A
_geom_hbond_site_symmetry_A
_geom_hbond_distance_DH
_geom_hbond_distance_HA
_geom_hbond_distance_DA
_geom_hbond_angle_DHA
_geom_hbond_publ_flag
N1 H1N O1 . 0.85(3) 2.09(3) 2.722(4) 131(3) yes
N2 H3N Cl1 . 0.77(4) 2.50(4) 2.955(3) 120(3) yes
C15 H15 O1 . 0.91(4) 2.22(5) 2.854(4) 126(4) yes
N1 H2N O1 4_544 0.84(4) 2.22(5) 3.062(4) 173(4) yes

loop_
_cod_related_entry_id
_cod_related_entry_database
_cod_related_entry_code
1 ChemSpider 13043726
